data_7708188
loop_
_publ_author_name
'Guo, Zhilin'
'You, Maolin'
'Deng, Yi-Fei'
'Liu, Qiang'
'Meng, Yin-Shan'
'Pikramenou, Zoe'
'Zhang, Yuan-Zhu'

_publ_section_title
;
 An azido-bridged [FeII4] grid-like molecule showing spin crossover
 behaviour
;
_journal_name_full 'Dalton Transactions'
_journal_paper_doi 10.1039/D1DT01908B
_journal_year 2021
_chemical_formula_moiety 'C56 H40 Fe4 N28, 4(C24 H20 B), C4 H6 N2'
_chemical_formula_sum 'C156 H126 B4 Fe4 N30'
_chemical_formula_weight 2687.50
_space_group_crystal_system tetragonal
_space_group_IT_number 88
_space_group_name_Hall '-I 4ad'
_space_group_name_H-M_alt 'I 41/a :2'
_atom_sites_solution_hydrogens geom
_atom_sites_solution_primary dual
_audit_creation_date 2020-07-02
_audit_creation_method
;
Olex2 1.2
(compiled 2018.05.29 svn.r3508 for OlexSys, GUI svn.r5506)
;
_audit_update_record
;
2021-04-18 deposited with the CCDC.	2021-09-03 downloaded from the CCDC.
;
_cell_angle_alpha 90
_cell_angle_beta 90
_cell_angle_gamma 90
_cell_formula_units_Z 4
_cell_length_a 17.2401(3)
_cell_length_b 17.2401(3)
_cell_length_c 42.8980(10)
_cell_measurement_reflns_used 9862
_cell_measurement_temperature 100(2)
_cell_measurement_theta_max 68.16
_cell_measurement_theta_min 4.02
_cell_volume 12750.2(4)
_computing_cell_refinement 'SAINT V8.40A (?, 2016)'
_computing_data_reduction 'SAINT V8.40A (?, 2016)'
_computing_molecular_graphics 'Olex2 (Dolomanov et al., 2009)'
_computing_publication_material 'Olex2 (Dolomanov et al., 2009)'
_computing_structure_refinement 'ShelXL (Sheldrick, 2015)'
_computing_structure_solution 'ShelXT (Sheldrick, 2015)'
_diffrn_ambient_temperature 100.0
_diffrn_measured_fraction_theta_full 0.998
_diffrn_measured_fraction_theta_max 0.997
_diffrn_measurement_device_type 'Bruker APEX-II CCD'
_diffrn_measurement_method '\f and \w scans'
_diffrn_radiation_type CuK\a
_diffrn_radiation_wavelength 1.54178
_diffrn_reflns_av_R_equivalents 0.0565
_diffrn_reflns_av_unetI/netI 0.0370
_diffrn_reflns_Laue_measured_fraction_full 0.998
_diffrn_reflns_Laue_measured_fraction_max 0.997
_diffrn_reflns_limit_h_max 20
_diffrn_reflns_limit_h_min -18
_diffrn_reflns_limit_k_max 16
_diffrn_reflns_limit_k_min -20
_diffrn_reflns_limit_l_max 51
_diffrn_reflns_limit_l_min -44
_diffrn_reflns_number 37412
_diffrn_reflns_point_group_measured_fraction_full 0.998
_diffrn_reflns_point_group_measured_fraction_max 0.997
_diffrn_reflns_theta_full 67.679
_diffrn_reflns_theta_max 68.299
_diffrn_reflns_theta_min 4.016
_diffrn_standards_number 0
_exptl_absorpt_coefficient_mu 4.124
_exptl_absorpt_correction_T_max 0.7531
_exptl_absorpt_correction_T_min 0.4285
_exptl_absorpt_correction_type multi-scan
_exptl_absorpt_process_details
'SADABS-2016/2 (Bruker,2016/2) was used for absorption correction. wR2(int) was 0.1250 before and 0.0650 after correction. The Ratio of minimum to maximum transmission is 0.5690. The \l/2 correction factor is Not present.'
_exptl_crystal_colour 'dark black'
_exptl_crystal_colour_modifier dark
_exptl_crystal_colour_primary black
_exptl_crystal_density_diffrn 1.400
_exptl_crystal_description block
_exptl_crystal_F_000 5584
_exptl_crystal_size_max 0.25
_exptl_crystal_size_mid 0.25
_exptl_crystal_size_min 0.2
_refine_diff_density_max 0.701
_refine_diff_density_min -0.225
_refine_diff_density_rms 0.047
_refine_ls_extinction_method none
_refine_ls_goodness_of_fit_ref 1.068
_refine_ls_hydrogen_treatment constr
_refine_ls_matrix_type full
_refine_ls_number_parameters 440
_refine_ls_number_reflns 5831
_refine_ls_number_restraints 0
_refine_ls_restrained_S_all 1.068
_refine_ls_R_factor_all 0.0459
_refine_ls_R_factor_gt 0.0369
_refine_ls_shift/su_max 0.001
_refine_ls_shift/su_mean 0.000
_refine_ls_structure_factor_coef Fsqd
_refine_ls_weighting_details 'w=1/[\s^2^(Fo^2^)+(0.0620P)^2^+2.6287P] where P=(Fo^2^+2Fc^2^)/3'
_refine_ls_weighting_scheme calc
_refine_ls_wR_factor_gt 0.0965
_refine_ls_wR_factor_ref 0.1011
_reflns_Friedel_coverage 0.000
_reflns_number_gt 4923
_reflns_number_total 5831
_reflns_threshold_expression 'I > 2\s(I)'
_cod_data_source_file d1dt01908b2.cif
_cod_data_source_block 100k
_cod_original_cell_volume 12750.2(5)
_cod_original_sg_symbol_H-M 'I 41/a'
_cod_database_code 7708188
_shelx_shelxl_version_number 2018/1
_shelx_space_group_comment
;
The symmetry employed for this shelxl refinement is uniquely defined
by the following loop, which should always be used as a source of
symmetry information in preference to the above space-group names.
They are only intended as comments.
;
_shelx_estimated_absorpt_t_max 0.493
_shelx_estimated_absorpt_t_min 0.425
_olex2_refinement_description
;
1. Fixed Uiso
 At 1.2 times of:
  All C(H) groups
 At 1.5 times of:
  All C(H,H,H) groups
2. Others
 Fixed Sof: H39a(0.5) H39b(0.5) H39c(0.5)
3.a Aromatic/amide H refined with riding coordinates:
 C1(H1), C14(H14), C8(H8), C16(H16), C11(H11), C7(H7), C17(H17), C20(H20),
 C24(H24), C19(H19), C3(H3), C13(H13), C18(H18), C2(H2), C4(H4), C12(H12),
 C38(H38), C23(H23), C28(H28), C34(H34), C29(H29), C32(H32), C22(H22), C25(H25),
  C37(H37), C26(H26), C30(H30), C36(H36), C35(H35), C31(H31)
3.b Idealised Me refined as rotating group:
 C39(H39a,H39b,H39c)
;
_olex2_submission_special_instructions 'No special instructions were received'

loop_
_space_group_symop_operation_xyz
'x, y, z'
'-x+1/2, -y, z+1/2'
'-y+3/4, x+1/4, z+1/4'
'y+3/4, -x+3/4, z+3/4'
'x+1/2, y+1/2, z+1/2'
'-x+1, -y+1/2, z+1'
'-y+5/4, x+3/4, z+3/4'
'y+5/4, -x+5/4, z+5/4'
'-x, -y, -z'
'x-1/2, y, -z-1/2'
'y-3/4, -x-1/4, -z-1/4'
'-y-3/4, x-3/4, -z-3/4'
'-x+1/2, -y+1/2, -z+1/2'
'x, y+1/2, -z'
'y-1/4, -x+1/4, -z+1/4'
'-y-1/4, x-1/4, -z-1/4'

loop_
_atom_site_label
_atom_site_type_symbol
_atom_site_fract_x
_atom_site_fract_y
_atom_site_fract_z
_atom_site_U_iso_or_equiv
_atom_site_adp_type
_atom_site_occupancy
_atom_site_site_symmetry_order
_atom_site_calc_flag
_atom_site_refinement_flags_posn
_atom_site_refinement_flags_adp
_atom_site_refinement_flags_occupancy
_atom_site_disorder_assembly
_atom_site_disorder_group
Fe1 Fe 0.36359(2) 0.28512(2) 0.37407(2) 0.02013(10) Uani 1 1 d . . . . .
N5 N 0.45600(8) 0.32225(9) 0.39851(3) 0.0225(3) Uani 1 1 d . . . . .
N6 N 0.44414(9) 0.33034(9) 0.42629(4) 0.0256(4) Uani 1 1 d . . . . .
N3 N 0.45298(9) 0.40951(9) 0.34678(3) 0.0223(3) Uani 1 1 d . . . . .
N1 N 0.27438(9) 0.27324(9) 0.34555(3) 0.0243(3) Uani 1 1 d . . . . .
N2 N 0.38571(9) 0.36886(9) 0.34590(3) 0.0225(3) Uani 1 1 d . . . . .
N4 N 0.59024(9) 0.46300(9) 0.34922(3) 0.0243(3) Uani 1 1 d . . . . .
N7 N 0.43082(11) 0.33630(11) 0.45236(4) 0.0383(4) Uani 1 1 d . . . . .
C9 C 0.46638(11) 0.46495(11) 0.32531(4) 0.0241(4) Uani 1 1 d . . . . .
C10 C 0.54289(11) 0.50095(11) 0.32881(4) 0.0252(4) Uani 1 1 d . . . . .
C6 C 0.33212(11) 0.38534(11) 0.32394(4) 0.0240(4) Uani 1 1 d . . . . .
C5 C 0.26458(11) 0.33397(11) 0.32557(4) 0.0253(4) Uani 1 1 d . . . . .
C1 C 0.21663(11) 0.22161(11) 0.34811(4) 0.0267(4) Uani 1 1 d . . . . .
H1 H 0.223498 0.178266 0.361500 0.032 Uiso 1 1 calc R . . . .
C21 C 0.53308(12) 0.52438(11) 0.19923(4) 0.0286(4) Uani 1 1 d . . . . .
C14 C 0.66203(11) 0.49141(12) 0.35314(4) 0.0296(4) Uani 1 1 d . . . . .
H14 H 0.696464 0.464682 0.366684 0.035 Uiso 1 1 calc R . . . .
C8 C 0.41166(11) 0.48416(11) 0.30254(4) 0.0266(4) Uani 1 1 d . . . . .
H8 H 0.421750 0.524115 0.287844 0.032 Uiso 1 1 calc R . . . .
C16 C 0.32338(11) 0.42518(11) 0.21467(4) 0.0279(4) Uani 1 1 d . . . . .
H16 H 0.291523 0.460345 0.203410 0.033 Uiso 1 1 calc R . . . .
C11 C 0.56505(12) 0.56786(11) 0.31328(4) 0.0288(4) Uani 1 1 d . . . . .
H11 H 0.530367 0.592944 0.299330 0.035 Uiso 1 1 calc R . . . .
C7 C 0.34333(11) 0.44410(11) 0.30194(4) 0.0273(4) Uani 1 1 d . . . . .
H7 H 0.304460 0.455846 0.286970 0.033 Uiso 1 1 calc R . . . .
C17 C 0.28808(12) 0.36714(11) 0.23181(4) 0.0293(4) Uani 1 1 d . . . . .
H17 H 0.233148 0.362875 0.232037 0.035 Uiso 1 1 calc R . . . .
C27 C 0.44386(11) 0.45687(11) 0.15557(4) 0.0272(4) Uani 1 1 d . . . . .
C20 C 0.44773(12) 0.37983(11) 0.23010(4) 0.0288(4) Uani 1 1 d . . . . .
H20 H 0.502743 0.382747 0.229630 0.035 Uiso 1 1 calc R . . . .
C24 C 0.68670(12) 0.57383(12) 0.21265(5) 0.0345(5) Uani 1 1 d . . . . .
H24 H 0.738225 0.590033 0.217029 0.041 Uiso 1 1 calc R . . . .
C15 C 0.40468(11) 0.43451(11) 0.21315(4) 0.0270(4) Uani 1 1 d . . . . .
C19 C 0.41287(12) 0.32150(12) 0.24758(4) 0.0312(4) Uani 1 1 d . . . . .
H19 H 0.444221 0.285844 0.258814 0.037 Uiso 1 1 calc R . . . .
C3 C 0.13709(11) 0.29149(12) 0.31246(4) 0.0309(4) Uani 1 1 d . . . . .
H3 H 0.089681 0.297874 0.301468 0.037 Uiso 1 1 calc R . . . .
C33 C 0.39199(11) 0.58004(12) 0.19047(4) 0.0278(4) Uani 1 1 d . . . . .
C13 C 0.68838(12) 0.55787(12) 0.33837(5) 0.0322(4) Uani 1 1 d . . . . .
H13 H 0.739672 0.576120 0.341803 0.039 Uiso 1 1 calc R . . . .
C18 C 0.33307(12) 0.31495(12) 0.24874(4) 0.0309(4) Uani 1 1 d . . . . .
H18 H 0.309286 0.275497 0.260890 0.037 Uiso 1 1 calc R . . . .
C2 C 0.14752(11) 0.22882(12) 0.33208(4) 0.0297(4) Uani 1 1 d . . . . .
H2 H 0.107723 0.191187 0.334505 0.036 Uiso 1 1 calc R . . . .
C4 C 0.19664(11) 0.34513(12) 0.30897(4) 0.0285(4) Uani 1 1 d . . . . .
H4 H 0.190839 0.388474 0.295500 0.034 Uiso 1 1 calc R . . . .
C12 C 0.63849(12) 0.59749(12) 0.31841(4) 0.0322(4) Uani 1 1 d . . . . .
H12 H 0.654613 0.644051 0.308493 0.039 Uiso 1 1 calc R . . . .
C38 C 0.35047(12) 0.60374(12) 0.21699(4) 0.0306(4) Uani 1 1 d . . . . .
H38 H 0.351920 0.571748 0.235012 0.037 Uiso 1 1 calc R . . . .
C23 C 0.65744(13) 0.57847(13) 0.18245(5) 0.0374(5) Uani 1 1 d . . . . .
H23 H 0.688818 0.598310 0.166084 0.045 Uiso 1 1 calc R . . . .
C28 C 0.50409(12) 0.40613(12) 0.14700(5) 0.0327(4) Uani 1 1 d . . . . .
H28 H 0.548057 0.402418 0.160268 0.039 Uiso 1 1 calc R . . . .
C34 C 0.38903(12) 0.63180(12) 0.16518(5) 0.0320(4) Uani 1 1 d . . . . .
H34 H 0.417556 0.619606 0.146873 0.038 Uiso 1 1 calc R . . . .
C29 C 0.50261(13) 0.36144(13) 0.12030(5) 0.0376(5) Uani 1 1 d . . . . .
H29 H 0.544453 0.327313 0.115882 0.045 Uiso 1 1 calc R . . . .
C32 C 0.38209(12) 0.45996(12) 0.13460(5) 0.0318(4) Uani 1 1 d . . . . .
H32 H 0.339536 0.493102 0.139134 0.038 Uiso 1 1 calc R . . . .
C22 C 0.58270(12) 0.55414(12) 0.17640(5) 0.0346(5) Uani 1 1 d . . . . .
H22 H 0.563970 0.557801 0.155620 0.042 Uiso 1 1 calc R . . . .
C25 C 0.64067(13) 0.54585(13) 0.23577(5) 0.0377(5) Uani 1 1 d . . . . .
H25 H 0.660357 0.542104 0.256404 0.045 Uiso 1 1 calc R . . . .
C37 C 0.30724(12) 0.67202(12) 0.21809(5) 0.0358(5) Uani 1 1 d . . . . .
H37 H 0.279926 0.685571 0.236538 0.043 Uiso 1 1 calc R . . . .
C26 C 0.56447(12) 0.52249(13) 0.22946(4) 0.0341(5) Uani 1 1 d . . . . .
H26 H 0.532946 0.504772 0.246174 0.041 Uiso 1 1 calc R . . . .
C30 C 0.44061(14) 0.36605(13) 0.09995(5) 0.0400(5) Uani 1 1 d . . . . .
H30 H 0.439295 0.335621 0.081497 0.048 Uiso 1 1 calc R . . . .
C36 C 0.30418(13) 0.72001(12) 0.19228(5) 0.0385(5) Uani 1 1 d . . . . .
H36 H 0.273783 0.765961 0.192686 0.046 Uiso 1 1 calc R . . . .
C35 C 0.34597(13) 0.70032(12) 0.16581(5) 0.0376(5) Uani 1 1 d . . . . .
H35 H 0.345271 0.733467 0.148121 0.045 Uiso 1 1 calc R . . . .
C31 C 0.38036(14) 0.41623(12) 0.10718(5) 0.0377(5) Uani 1 1 d . . . . .
H31 H 0.337541 0.420922 0.093365 0.045 Uiso 1 1 calc R . . . .
C39 C 0.500000 0.750000 0.22154(8) 0.0527(10) Uani 1 2 d S T P . .
H39A H 0.448828 0.734073 0.213924 0.079 Uiso 0.5 1 calc GR . . A -1
H39B H 0.539379 0.713647 0.213924 0.079 Uiso 0.5 1 calc GR . . A -1
H39C H 0.511793 0.802280 0.213924 0.079 Uiso 0.5 1 calc GR . . A -1
B1 B 0.44357(13) 0.49992(13) 0.19007(5) 0.0274(5) Uani 1 1 d . . . . .
N8 N 0.500000 0.750000 0.28102(8) 0.0889(14) Uani 1 2 d S T P . .
C40 C 0.500000 0.750000 0.25513(9) 0.0564(10) Uani 1 2 d S T P . .

loop_
_atom_site_aniso_label
_atom_site_aniso_U_11
_atom_site_aniso_U_22
_atom_site_aniso_U_33
_atom_site_aniso_U_23
_atom_site_aniso_U_13
_atom_site_aniso_U_12
Fe1 0.02135(17) 0.02091(17) 0.01814(15) 0.00021(10) 0.00033(10) -0.00007(11)
N5 0.0242(8) 0.0252(8) 0.0180(7) 0.0009(6) -0.0005(6) -0.0022(6)
N6 0.0244(9) 0.0275(9) 0.0249(9) 0.0013(6) -0.0029(6) -0.0035(7)
N3 0.0226(8) 0.0231(8) 0.0211(7) -0.0019(6) 0.0022(6) 0.0001(6)
N1 0.0251(8) 0.0265(8) 0.0214(7) -0.0026(6) 0.0001(6) 0.0009(6)
N2 0.0231(8) 0.0240(8) 0.0203(7) -0.0026(6) 0.0017(6) -0.0002(6)
N4 0.0256(8) 0.0242(8) 0.0231(7) -0.0016(6) 0.0030(6) -0.0007(6)
N7 0.0389(10) 0.0548(12) 0.0211(9) -0.0007(7) -0.0010(7) -0.0081(8)
C9 0.0285(10) 0.0236(9) 0.0201(8) -0.0022(7) 0.0038(7) 0.0020(7)
C10 0.0293(10) 0.0260(10) 0.0202(8) -0.0017(7) 0.0045(7) 0.0003(8)
C6 0.0256(10) 0.0253(10) 0.0211(8) -0.0031(7) 0.0010(7) 0.0019(8)
C5 0.0264(10) 0.0278(10) 0.0219(9) -0.0028(7) 0.0009(7) 0.0006(8)
C1 0.0283(10) 0.0273(10) 0.0246(9) -0.0020(7) 0.0014(7) -0.0031(8)
C21 0.0311(11) 0.0267(10) 0.0279(9) -0.0014(8) 0.0015(8) 0.0002(8)
C14 0.0267(10) 0.0332(11) 0.0288(9) -0.0010(8) 0.0033(8) -0.0003(8)
C8 0.0332(11) 0.0253(10) 0.0213(8) 0.0017(7) 0.0021(7) 0.0023(8)
C16 0.0309(11) 0.0290(10) 0.0238(9) 0.0004(8) -0.0017(7) 0.0020(8)
C11 0.0343(11) 0.0279(10) 0.0243(9) 0.0010(7) 0.0033(8) -0.0008(8)
C7 0.0314(11) 0.0285(10) 0.0219(9) 0.0006(7) -0.0028(7) 0.0029(8)
C17 0.0309(11) 0.0311(11) 0.0260(9) -0.0020(8) 0.0026(8) -0.0007(8)
C27 0.0296(10) 0.0269(10) 0.0252(9) 0.0042(7) 0.0020(7) -0.0035(8)
C20 0.0283(10) 0.0324(11) 0.0256(9) -0.0005(8) 0.0023(7) 0.0032(8)
C24 0.0274(11) 0.0359(12) 0.0402(11) -0.0057(9) -0.0012(9) -0.0029(9)
C15 0.0313(10) 0.0284(10) 0.0213(9) -0.0022(7) 0.0010(7) -0.0001(8)
C19 0.0377(12) 0.0320(11) 0.0239(9) 0.0025(8) 0.0008(8) 0.0070(9)
C3 0.0258(10) 0.0389(12) 0.0281(9) -0.0077(8) -0.0033(8) 0.0014(8)
C33 0.0262(10) 0.0307(10) 0.0266(9) 0.0007(8) -0.0039(8) -0.0054(8)
C13 0.0289(11) 0.0322(11) 0.0355(10) -0.0018(8) 0.0046(8) -0.0041(8)
C18 0.0380(12) 0.0296(11) 0.0250(9) 0.0013(8) 0.0061(8) -0.0016(9)
C2 0.0276(10) 0.0337(11) 0.0278(9) -0.0039(8) 0.0014(8) -0.0018(8)
C4 0.0300(11) 0.0320(11) 0.0234(9) -0.0014(8) -0.0008(8) 0.0032(8)
C12 0.0378(12) 0.0295(11) 0.0294(10) 0.0005(8) 0.0074(8) -0.0061(9)
C38 0.0331(11) 0.0300(11) 0.0287(10) 0.0005(8) -0.0010(8) -0.0029(8)
C23 0.0359(12) 0.0427(13) 0.0335(11) 0.0026(9) 0.0036(9) -0.0076(10)
C28 0.0343(11) 0.0305(11) 0.0333(10) 0.0035(8) 0.0026(9) -0.0029(9)
C34 0.0371(11) 0.0302(11) 0.0287(9) -0.0012(8) -0.0013(8) -0.0034(9)
C29 0.0418(13) 0.0323(12) 0.0388(11) 0.0011(9) 0.0132(10) -0.0015(9)
C32 0.0357(12) 0.0293(11) 0.0303(10) 0.0009(8) -0.0016(8) -0.0011(9)
C22 0.0366(12) 0.0395(12) 0.0276(10) 0.0044(8) -0.0035(8) -0.0064(9)
C25 0.0384(12) 0.0469(13) 0.0277(10) -0.0064(9) -0.0050(9) -0.0030(10)
C37 0.0334(12) 0.0340(12) 0.0401(11) -0.0055(9) 0.0029(9) -0.0025(9)
C26 0.0341(11) 0.0431(12) 0.0251(9) -0.0048(9) 0.0031(8) -0.0037(9)
C30 0.0577(15) 0.0332(12) 0.0291(10) -0.0048(9) 0.0096(10) -0.0112(10)
C36 0.0382(12) 0.0271(11) 0.0504(13) -0.0030(9) -0.0070(10) 0.0006(9)
C35 0.0470(13) 0.0308(11) 0.0350(11) 0.0048(9) -0.0100(9) -0.0035(10)
C31 0.0492(13) 0.0358(12) 0.0281(10) 0.0038(9) -0.0064(9) -0.0108(10)
C39 0.059(2) 0.060(2) 0.0392(18) 0.000 0.000 -0.0278(18)
B1 0.0288(11) 0.0304(12) 0.0230(10) 0.0018(8) -0.0003(8) -0.0014(9)
N8 0.118(4) 0.106(3) 0.042(2) 0.000 0.000 0.024(3)
C40 0.064(2) 0.062(2) 0.043(2) 0.000 0.000 0.0004(19)

loop_
_atom_type_symbol
_atom_type_description
_atom_type_scat_dispersion_real
_atom_type_scat_dispersion_imag
_atom_type_scat_source
C C 0.0181 0.0091 'International Tables Vol C Tables 4.2.6.8 and 6.1.1.4'
H H 0.0000 0.0000 'International Tables Vol C Tables 4.2.6.8 and 6.1.1.4'
B B 0.0090 0.0039 'International Tables Vol C Tables 4.2.6.8 and 6.1.1.4'
Fe Fe -1.1336 3.1974 'International Tables Vol C Tables 4.2.6.8 and 6.1.1.4'
N N 0.0311 0.0180 'International Tables Vol C Tables 4.2.6.8 and 6.1.1.4'

loop_
_geom_angle_atom_site_label_1
_geom_angle_atom_site_label_2
_geom_angle_atom_site_label_3
_geom_angle
_geom_angle_site_symmetry_1
_geom_angle_site_symmetry_3
_geom_angle_publ_flag
N5 Fe1 N5 91.80(9) 16_656 . ?
N3 Fe1 N5 93.39(6) 16_656 . ?
N3 Fe1 N5 85.87(6) 16_656 16_656 ?
N3 Fe1 N1 99.47(6) 16_656 . ?
N3 Fe1 N4 80.82(6) 16_656 16_656 ?
N1 Fe1 N5 166.43(6) . . ?
N1 Fe1 N5 93.42(6) . 16_656 ?
N1 Fe1 N4 83.66(6) . 16_656 ?
N2 Fe1 N5 95.60(6) . 16_656 ?
N2 Fe1 N5 86.07(6) . . ?
N2 Fe1 N3 178.45(6) . 16_656 ?
N2 Fe1 N1 80.96(6) . . ?
N2 Fe1 N4 97.76(6) . 16_656 ?
N4 Fe1 N5 94.21(6) 16_656 . ?
N4 Fe1 N5 165.68(6) 16_656 16_656 ?
Fe1 N5 Fe1 117.53(7) 11_666 . ?
N6 N5 Fe1 121.60(12) . 11_666 ?
N6 N5 Fe1 114.44(12) . . ?
N7 N6 N5 177.65(19) . . ?
N2 N3 Fe1 122.61(11) . 11_666 ?
C9 N3 Fe1 117.61(12) . 11_666 ?
C9 N3 N2 119.63(15) . . ?
C5 N1 Fe1 113.96(12) . . ?
C1 N1 Fe1 126.62(13) . . ?
C1 N1 C5 118.00(16) . . ?
N3 N2 Fe1 122.75(11) . . ?
C6 N2 Fe1 117.47(12) . . ?
C6 N2 N3 119.75(15) . . ?
C10 N4 Fe1 113.70(12) . 11_666 ?
C14 N4 Fe1 127.65(13) . 11_666 ?
C14 N4 C10 117.21(16) . . ?
N3 C9 C10 112.62(16) . . ?
N3 C9 C8 122.01(17) . . ?
C8 C9 C10 125.37(17) . . ?
N4 C10 C9 113.66(16) . . ?
N4 C10 C11 122.88(18) . . ?
C11 C10 C9 123.45(17) . . ?
N2 C6 C5 112.57(16) . . ?
N2 C6 C7 121.95(17) . . ?
C7 C6 C5 125.46(17) . . ?
N1 C5 C6 113.31(16) . . ?
N1 C5 C4 122.33(18) . . ?
C4 C5 C6 124.36(17) . . ?
N1 C1 C2 122.71(18) . . ?
C22 C21 C26 114.80(18) . . ?
C22 C21 B1 120.00(17) . . ?
C26 C21 B1 125.09(17) . . ?
N4 C14 C13 123.17(19) . . ?
C7 C8 C9 118.40(17) . . ?
C17 C16 C15 122.93(18) . . ?
C12 C11 C10 118.90(18) . . ?
C8 C7 C6 118.22(17) . . ?
C16 C17 C18 119.99(19) . . ?
C28 C27 B1 120.98(17) . . ?
C32 C27 C28 114.75(18) . . ?
C32 C27 B1 123.85(18) . . ?
C19 C20 C15 122.45(19) . . ?
C25 C24 C23 119.2(2) . . ?
C16 C15 B1 120.71(17) . . ?
C20 C15 C16 115.12(17) . . ?
C20 C15 B1 123.88(17) . . ?
C18 C19 C20 120.60(19) . . ?
C2 C3 C4 119.33(18) . . ?
C38 C33 C34 114.96(18) . . ?
C38 C33 B1 121.93(16) . . ?
C34 C33 B1 123.03(17) . . ?
C14 C13 C12 118.95(19) . . ?
C19 C18 C17 118.89(18) . . ?
C1 C2 C3 119.08(19) . . ?
C5 C4 C3 118.51(18) . . ?
C11 C12 C13 118.83(18) . . ?
C37 C38 C33 123.06(19) . . ?
C22 C23 C24 119.73(19) . . ?
C29 C28 C27 123.4(2) . . ?
C35 C34 C33 122.79(19) . . ?
C28 C29 C30 120.4(2) . . ?
C27 C32 C31 122.6(2) . . ?
C23 C22 C21 123.44(19) . . ?
C24 C25 C26 120.58(19) . . ?
C36 C37 C38 119.9(2) . . ?
C25 C26 C21 122.19(19) . . ?
C29 C30 C31 118.3(2) . . ?
C37 C36 C35 119.3(2) . . ?
C36 C35 C34 119.96(19) . . ?
C30 C31 C32 120.6(2) . . ?
C21 B1 C27 108.98(16) . . ?
C15 B1 C21 114.46(16) . . ?
C15 B1 C27 103.42(15) . . ?
C33 B1 C21 106.82(16) . . ?
C33 B1 C27 112.83(15) . . ?
C33 B1 C15 110.47(16) . . ?
N8 C40 C39 180.0 . . ?

loop_
_geom_bond_atom_site_label_1
_geom_bond_atom_site_label_2
_geom_bond_distance
_geom_bond_site_symmetry_2
_geom_bond_publ_flag
Fe1 N5 2.0057(15) 16_656 ?
Fe1 N5 2.0118(15) . ?
Fe1 N3 1.9306(15) 16_656 ?
Fe1 N1 1.9760(15) . ?
Fe1 N2 1.9209(15) . ?
Fe1 N4 1.9898(15) 16_656 ?
N5 N6 1.217(2) . ?
N6 N7 1.146(2) . ?
N3 N2 1.356(2) . ?
N3 C9 1.347(2) . ?
N1 C5 1.364(2) . ?
N1 C1 1.340(2) . ?
N2 C6 1.350(2) . ?
N4 C10 1.364(2) . ?
N4 C14 1.342(2) . ?
C9 C10 1.465(3) . ?
C9 C8 1.398(3) . ?
C10 C11 1.386(3) . ?
C6 C5 1.465(3) . ?
C6 C7 1.398(3) . ?
C5 C4 1.384(3) . ?
C1 C2 1.381(3) . ?
C21 C22 1.398(3) . ?
C21 C26 1.406(3) . ?
C21 B1 1.647(3) . ?
C14 C13 1.386(3) . ?
C8 C7 1.366(3) . ?
C16 C17 1.383(3) . ?
C16 C15 1.412(3) . ?
C11 C12 1.383(3) . ?
C17 C18 1.392(3) . ?
C27 C28 1.407(3) . ?
C27 C32 1.395(3) . ?
C27 B1 1.656(3) . ?
C20 C15 1.403(3) . ?
C20 C19 1.391(3) . ?
C24 C23 1.392(3) . ?
C24 C25 1.359(3) . ?
C15 B1 1.644(3) . ?
C19 C18 1.381(3) . ?
C3 C2 1.381(3) . ?
C3 C4 1.390(3) . ?
C33 C38 1.405(3) . ?
C33 C34 1.406(3) . ?
C33 B1 1.643(3) . ?
C13 C12 1.393(3) . ?
C38 C37 1.394(3) . ?
C23 C22 1.380(3) . ?
C28 C29 1.381(3) . ?
C34 C35 1.396(3) . ?
C29 C30 1.382(3) . ?
C32 C31 1.398(3) . ?
C25 C26 1.400(3) . ?
C37 C36 1.383(3) . ?
C30 C31 1.387(3) . ?
C36 C35 1.387(3) . ?
C39 C40 1.441(5) . ?
N8 C40 1.110(5) . ?
